data_4021261
loop_
_publ_author_name
'Alexis D. C. Parenty'
'Louise V. Smith'
'Alexandra L. Pickering'
'De-Liang Long'
'Leroy Cronin'

_publ_section_title
;
 General One-Pot, Three-Step Methodology Leading to
 an Extended Class of N-Heterocyclic Cations:
 Spontaneous Nucleophilic Addition, Cyclization, and Hydride Loss
;
_journal_name_full 'Journal of Organic Chemistry'
_journal_page_first 5934
_journal_page_last 5946
_journal_paper_doi 10.1021/jo0495440
_journal_volume 69
_journal_year 2004
_chemical_formula_moiety '(C22 H19 N2 O +), (Br -)'
_chemical_formula_sum 'C22 H19 Br N2 O'
_chemical_formula_weight 407.30
_space_group_IT_number 14
_symmetry_cell_setting monoclinic
_symmetry_space_group_name_Hall '-P 2yn'
_symmetry_space_group_name_H-M 'P 1 21/n 1'
_cell_angle_alpha 90.00
_cell_angle_beta 106.3650(10)
_cell_angle_gamma 90.00
_cell_formula_units_Z 4
_cell_length_a 10.48210(10)
_cell_length_b 14.2325(2)
_cell_length_c 12.5420(2)
_cell_measurement_temperature 150(2)
_cell_volume 1795.29(4)
_diffrn_ambient_temperature 150(2)
_exptl_crystal_density_diffrn 1.507
_cod_original_sg_symbol_H-M 'P 21/n'
_cod_database_code 4021261

loop_
_symmetry_equiv_pos_as_xyz
'x, y, z'
'-x+1/2, y+1/2, -z+1/2'
'-x, -y, -z'
'x-1/2, -y-1/2, z-1/2'

loop_
_atom_site_label
_atom_site_type_symbol
_atom_site_fract_x
_atom_site_fract_y
_atom_site_fract_z
_atom_site_U_iso_or_equiv
_atom_site_adp_type
_atom_site_occupancy
_atom_site_symmetry_multiplicity
_atom_site_calc_flag
_atom_site_refinement_flags
_atom_site_disorder_assembly
_atom_site_disorder_group
C11 C 0.07060(18) 0.38537(14) 0.58331(15) 0.0217(4) Uani 1 1 d . . .
C12 C 0.1013(2) 0.31257(15) 0.51922(16) 0.0282(4) Uani 1 1 d . . .
H12 H 0.0452 0.2592 0.5001 0.034 Uiso 1 1 calc R . .
C13 C 0.2148(2) 0.32010(16) 0.48450(17) 0.0338(5) Uani 1 1 d . . .
H13 H 0.2370 0.2712 0.4413 0.041 Uiso 1 1 calc R . .
C14 C 0.2969(2) 0.39805(17) 0.51176(17) 0.0341(5) Uani 1 1 d . . .
H14 H 0.3752 0.4016 0.4880 0.041 Uiso 1 1 calc R . .
C15 C 0.2655(2) 0.47069(16) 0.57329(16) 0.0303(5) Uani 1 1 d . . .
H15 H 0.3217 0.5242 0.5904 0.036 Uiso 1 1 calc R . .
C16 C 0.15046(18) 0.46586(14) 0.61087(15) 0.0225(4) Uani 1 1 d . . .
C21 C 0.00104(18) 0.52704(13) 0.71902(15) 0.0195(4) Uani 1 1 d . . .
C22 C -0.03210(19) 0.59807(13) 0.78519(16) 0.0241(4) Uani 1 1 d . . .
H22 H -0.1080 0.5907 0.8117 0.029 Uiso 1 1 calc R . .
C23 C 0.0444(2) 0.67779(14) 0.81167(16) 0.0270(4) Uani 1 1 d . . .
H23 H 0.0223 0.7247 0.8574 0.032 Uiso 1 1 calc R . .
C24 C 0.1541(2) 0.68973(14) 0.77133(16) 0.0278(4) Uani 1 1 d . . .
H24 H 0.2066 0.7450 0.7896 0.033 Uiso 1 1 calc R . .
C25 C 0.18748(19) 0.62236(14) 0.70536(16) 0.0258(4) Uani 1 1 d . . .
H25 H 0.2619 0.6323 0.6776 0.031 Uiso 1 1 calc R . .
C26 C 0.11365(18) 0.53909(13) 0.67820(15) 0.0212(4) Uani 1 1 d . . .
C31 C -0.2270(2) 0.31908(14) 0.66917(17) 0.0269(4) Uani 1 1 d . . .
H31A H -0.3189 0.3227 0.6197 0.032 Uiso 1 1 calc R . .
H31B H -0.2234 0.2718 0.7278 0.032 Uiso 1 1 calc R . .
C32 C -0.1289(2) 0.29551(14) 0.60388(17) 0.0260(4) Uani 1 1 d . . .
H32A H -0.0787 0.2375 0.6323 0.031 Uiso 1 1 calc R . .
H32B H -0.1749 0.2875 0.5239 0.031 Uiso 1 1 calc R . .
C33 C -0.07437(17) 0.44107(13) 0.68971(14) 0.0191(4) Uani 1 1 d . . .
C41 C -0.24325(18) 0.45473(13) 0.79398(15) 0.0208(4) Uani 1 1 d . . .
C42 C -0.18873(19) 0.44337(14) 0.90732(16) 0.0246(4) Uani 1 1 d . . .
H42 H -0.1129 0.4045 0.9349 0.030 Uiso 1 1 calc R . .
C43 C -0.24574(19) 0.48916(14) 0.98048(16) 0.0251(4) Uani 1 1 d . . .
H43 H -0.2084 0.4823 1.0584 0.030 Uiso 1 1 calc R . .
C44 C -0.35754(18) 0.54500(13) 0.93919(15) 0.0213(4) Uani 1 1 d . . .
C45 C -0.41398(18) 0.55345(14) 0.82472(16) 0.0236(4) Uani 1 1 d . . .
H45 H -0.4919 0.5902 0.7967 0.028 Uiso 1 1 calc R . .
C46 C -0.35682(18) 0.50854(14) 0.75227(16) 0.0236(4) Uani 1 1 d . . .
H46 H -0.3949 0.5144 0.6743 0.028 Uiso 1 1 calc R . .
C47 C -0.3581(2) 0.59435(15) 1.12071(16) 0.0305(5) Uani 1 1 d . . .
H47A H -0.4118 0.6315 1.1578 0.046 Uiso 1 1 calc R . .
H47B H -0.2691 0.6219 1.1360 0.046 Uiso 1 1 calc R . .
H47C H -0.3509 0.5297 1.1487 0.046 Uiso 1 1 calc R . .
N1 N -0.04048(15) 0.37806(11) 0.62293(12) 0.0205(3) Uani 1 1 d . . .
N2 N -0.18097(15) 0.41181(11) 0.71797(13) 0.0219(3) Uani 1 1 d . . .
O O -0.42012(13) 0.59415(9) 1.00344(11) 0.0261(3) Uani 1 1 d . . .
Br Br 0.452251(19) 0.737615(14) 0.603875(16) 0.02795(7) Uani 1 1 d . . .

loop_
_atom_site_aniso_label
_atom_site_aniso_U_11
_atom_site_aniso_U_22
_atom_site_aniso_U_33
_atom_site_aniso_U_23
_atom_site_aniso_U_13
_atom_site_aniso_U_12
C11 0.0215(9) 0.0271(10) 0.0152(9) 0.0047(7) 0.0028(7) 0.0070(8)
C12 0.0323(11) 0.0306(11) 0.0191(10) 0.0020(8) 0.0028(8) 0.0100(9)
C13 0.0403(12) 0.0418(13) 0.0201(10) 0.0055(9) 0.0097(9) 0.0185(10)
C14 0.0299(11) 0.0500(14) 0.0261(11) 0.0125(10) 0.0141(9) 0.0152(10)
C15 0.0254(10) 0.0425(13) 0.0232(10) 0.0081(9) 0.0069(8) 0.0042(9)
C16 0.0207(10) 0.0295(11) 0.0160(9) 0.0061(8) 0.0030(7) 0.0045(8)
C21 0.0191(9) 0.0205(9) 0.0171(9) 0.0018(7) 0.0020(7) 0.0013(7)
C22 0.0231(10) 0.0242(10) 0.0234(10) -0.0002(8) 0.0041(8) 0.0005(8)
C23 0.0306(11) 0.0224(10) 0.0248(10) -0.0022(8) 0.0026(8) 0.0003(8)
C24 0.0284(11) 0.0242(10) 0.0255(11) 0.0036(8) -0.0014(8) -0.0062(8)
C25 0.0213(10) 0.0320(11) 0.0218(10) 0.0074(8) 0.0021(8) -0.0035(8)
C26 0.0198(9) 0.0257(10) 0.0156(9) 0.0069(8) 0.0008(7) 0.0015(8)
C31 0.0292(11) 0.0249(10) 0.0246(10) -0.0028(8) 0.0045(8) -0.0080(8)
C32 0.0281(10) 0.0225(10) 0.0259(10) -0.0054(8) 0.0052(8) -0.0044(8)
C33 0.0184(9) 0.0224(9) 0.0149(9) 0.0024(7) 0.0024(7) 0.0028(7)
C41 0.0200(9) 0.0207(9) 0.0227(9) 0.0003(8) 0.0077(8) -0.0033(7)
C42 0.0215(10) 0.0263(10) 0.0253(10) 0.0043(8) 0.0051(8) 0.0037(8)
C43 0.0276(10) 0.0281(11) 0.0189(9) 0.0040(8) 0.0054(8) 0.0041(8)
C44 0.0225(10) 0.0184(9) 0.0254(10) 0.0012(8) 0.0105(8) -0.0011(7)
C45 0.0175(9) 0.0257(10) 0.0266(10) 0.0047(8) 0.0044(8) 0.0011(8)
C46 0.0218(10) 0.0266(10) 0.0204(10) 0.0039(8) 0.0027(8) -0.0026(8)
C47 0.0352(12) 0.0315(11) 0.0271(11) -0.0031(9) 0.0126(9) -0.0010(9)
N1 0.0211(8) 0.0207(8) 0.0184(8) -0.0013(6) 0.0037(6) 0.0001(6)
N2 0.0226(8) 0.0220(8) 0.0216(8) -0.0034(7) 0.0069(6) -0.0035(7)
O 0.0300(7) 0.0247(7) 0.0252(7) 0.0021(6) 0.0107(6) 0.0051(6)
Br 0.02296(11) 0.03458(12) 0.02483(11) 0.00217(9) 0.00430(8) -0.00434(8)

loop_
_geom_bond_atom_site_label_1
_geom_bond_atom_site_label_2
_geom_bond_distance
_geom_bond_site_symmetry_2
_geom_bond_publ_flag
C11 N1 1.393(2) . ?
C11 C12 1.403(3) . ?
C11 C16 1.403(3) . ?
C12 C13 1.382(3) . ?
C13 C14 1.386(3) . ?
C14 C15 1.384(3) . ?
C15 C16 1.415(3) . ?
C16 C26 1.460(3) . ?
C21 C22 1.412(3) . ?
C21 C26 1.423(3) . ?
C21 C33 1.447(3) . ?
C22 C23 1.375(3) . ?
C23 C24 1.392(3) . ?
C24 C25 1.375(3) . ?
C25 C26 1.404(3) . ?
C31 N2 1.477(2) . ?
C31 C32 1.521(3) . ?
C32 N1 1.474(2) . ?
C33 N2 1.331(2) . ?
C33 N1 1.341(2) . ?
C41 C42 1.384(3) . ?
C41 C46 1.388(3) . ?
C41 N2 1.435(2) . ?
C42 C43 1.390(3) . ?
C43 C44 1.390(3) . ?
C44 O 1.366(2) . ?
C44 C45 1.395(3) . ?
C45 C46 1.378(3) . ?
C47 O 1.431(2) . ?

loop_
_cod_related_entry_id
_cod_related_entry_database
_cod_related_entry_code
1 ChemSpider 9467679
